data_4327303
loop_
_publ_author_name
'Anne Dolbecq'
'Laurent Lisnard'
'Pierre Mialane'
'J\'er\^ome Marrot'
'Marc B\'enard'
'Marie-Madeleine Rohmer'
'Francis S\'echeresse'

_publ_section_title
;
 Synthesis and Characterization of Octa- and Hexanuclear Polyoxomolybdate
 Wheels: Role of the Inorganic Template and of the Counterion
;
_journal_name_full 'Inorganic Chemistry'
_journal_page_first 5898
_journal_page_last 5910
_journal_paper_doi 10.1021/ic060410+
_journal_volume 45
_journal_year 2006
_chemical_formula_sum 'C4 H104 Mo8 N10 Na2 O74 P8 S2'
_chemical_formula_weight 2602.36
_chemical_name_systematic
;
 ?
;
_space_group_IT_number 2
_symmetry_cell_setting triclinic
_symmetry_space_group_name_Hall '-P 1'
_symmetry_space_group_name_H-M 'P -1'
_atom_sites_solution_hydrogens geom
_atom_sites_solution_primary direct
_atom_sites_solution_secondary difmap
_audit_creation_method SHELXL-97
_cell_angle_alpha 95.2890(10)
_cell_angle_beta 95.5330(10)
_cell_angle_gamma 96.2130(10)
_cell_formula_units_Z 1
_cell_length_a 9.6783(2)
_cell_length_b 14.2098(2)
_cell_length_c 14.3744(2)
_cell_measurement_temperature 273(2)
_cell_volume 1945.55(6)
_computing_cell_refinement 'Bruker SMART'
_computing_data_collection 'Bruker SMART'
_computing_data_reduction 'Bruker SAINT'
_computing_molecular_graphics 'Bruker SHELXTL'
_computing_publication_material 'Bruker SHELXTL'
_computing_structure_refinement 'SHELXL-97 (Sheldrick, 1997)'
_computing_structure_solution 'SHELXS-97 (Sheldrick, 1990)'
_diffrn_ambient_temperature 273(2)
_diffrn_measured_fraction_theta_full 0.857
_diffrn_measured_fraction_theta_max 0.857
_diffrn_measurement_device_type 'CCD area detector'
_diffrn_measurement_method 'phi and omega scans'
_diffrn_radiation_monochromator graphite
_diffrn_radiation_source 'fine-focus sealed tube'
_diffrn_radiation_type MoK\a
_diffrn_radiation_wavelength 0.71073
_diffrn_reflns_av_R_equivalents 0.0322
_diffrn_reflns_av_sigmaI/netI 0.0764
_diffrn_reflns_limit_h_max 13
_diffrn_reflns_limit_h_min -10
_diffrn_reflns_limit_k_max 19
_diffrn_reflns_limit_k_min -19
_diffrn_reflns_limit_l_max 18
_diffrn_reflns_limit_l_min -17
_diffrn_reflns_number 13460
_diffrn_reflns_theta_full 29.89
_diffrn_reflns_theta_max 29.89
_diffrn_reflns_theta_min 1.43
_exptl_absorpt_coefficient_mu 1.608
_exptl_absorpt_correction_T_max 0.9097
_exptl_absorpt_correction_T_min 0.7606
_exptl_absorpt_correction_type multi-scan
_exptl_crystal_density_diffrn 2.221
_exptl_crystal_density_meas 0
_exptl_crystal_F_000 1300
_exptl_crystal_size_max 0.18
_exptl_crystal_size_mid 0.10
_exptl_crystal_size_min 0.06
_refine_diff_density_max 1.959
_refine_diff_density_min -1.688
_refine_diff_density_rms 0.242
_refine_ls_extinction_method none
_refine_ls_goodness_of_fit_ref 1.086
_refine_ls_hydrogen_treatment mixed
_refine_ls_matrix_type full
_refine_ls_number_parameters 436
_refine_ls_number_reflns 9627
_refine_ls_number_restraints 0
_refine_ls_restrained_S_all 1.086
_refine_ls_R_factor_all 0.1127
_refine_ls_R_factor_gt 0.0755
_refine_ls_shift/su_max 0.014
_refine_ls_shift/su_mean 0.000
_refine_ls_structure_factor_coef Fsqd
_refine_ls_weighting_details 'calc w=1/[\s^2^(Fo^2^)+(0.0862P)^2^+19.4751P] where P=(Fo^2^+2Fc^2^)/3'
_refine_ls_weighting_scheme calc
_refine_ls_wR_factor_gt 0.1902
_refine_ls_wR_factor_ref 0.2153
_reflns_number_gt 6858
_reflns_number_total 9627
_reflns_threshold_expression >2sigma(I)
_cod_data_source_file ic0604102Bsi20060310_054443_7.cif
_cod_data_source_block 2d
_cod_database_code 4327303

loop_
_symmetry_equiv_pos_as_xyz
'x, y, z'
'-x, -y, -z'

loop_
_atom_site_label
_atom_site_type_symbol
_atom_site_fract_x
_atom_site_fract_y
_atom_site_fract_z
_atom_site_U_iso_or_equiv
_atom_site_adp_type
_atom_site_occupancy
_atom_site_symmetry_multiplicity
_atom_site_calc_flag
_atom_site_refinement_flags
Mo1 Mo 0.68021(9) 0.47942(6) 0.23835(6) 0.0335(2) Uani 1 1 d .
Mo2 Mo 0.69786(8) 0.76757(5) 0.61738(5) 0.02747(18) Uani 1 1 d .
Mo3 Mo 0.85716(8) 0.82965(5) 0.49919(6) 0.02939(19) Uani 1 1 d .
Mo4 Mo 0.84632(9) 0.63315(6) 0.23942(6) 0.0356(2) Uani 1 1 d .
P1 P 0.3972(2) 0.74057(16) 0.70795(17) 0.0298(5) Uani 1 1 d .
P2 P 1.1074(3) 0.77888(18) 0.36358(19) 0.0345(5) Uani 1 1 d .
P3 P 0.6299(3) 0.65211(17) 0.80227(16) 0.0307(5) Uani 1 1 d .
P4 P 0.8737(3) 0.87099(18) 0.27443(18) 0.0352(5) Uani 1 1 d .
S1 S 0.7285(2) 0.59513(17) 0.44975(16) 0.0341(5) Uani 1 1 d .
O1 O 0.8842(6) 0.7405(4) 0.5913(4) 0.0307(13) Uani 1 1 d .
O2 O 1.0449(6) 0.7955(5) 0.4575(5) 0.0336(14) Uani 1 1 d .
O3 O 0.7132(7) 0.6698(5) 0.7190(4) 0.0341(14) Uani 1 1 d .
O4 O 0.6579(7) 0.8257(5) 0.5026(5) 0.0365(15) Uani 1 1 d .
O5 O 0.4827(7) 0.7490(5) 0.6256(5) 0.0380(15) Uani 1 1 d .
O6 O 0.8181(7) 0.8822(5) 0.3708(5) 0.0367(15) Uani 1 1 d .
O7 O 1.0382(7) 0.6838(5) 0.3113(5) 0.0352(14) Uani 1 1 d .
O8 O 0.7758(7) 0.6824(4) 0.3971(4) 0.0316(13) Uani 1 1 d .
O9 O 0.6369(7) 0.6329(5) 0.5223(4) 0.0365(15) Uani 1 1 d .
O10 O 0.7230(8) 0.6555(5) 0.8926(5) 0.0464(18) Uani 1 1 d .
O11 O 1.2623(7) 0.7813(5) 0.3796(6) 0.0470(18) Uani 1 1 d .
O12 O 0.6927(8) 0.3557(5) 0.3046(5) 0.0416(16) Uani 1 1 d .
O13 O 0.4634(7) 0.4436(5) 0.2201(5) 0.0391(15) Uani 1 1 d .
O14 O 0.8136(8) 0.7719(5) 0.2250(5) 0.0402(16) Uani 1 1 d .
O15 O 0.3071(8) 0.8196(5) 0.7197(6) 0.050(2) Uani 1 1 d .
O16 O 0.8700(7) 0.5180(5) 0.2983(5) 0.0361(15) Uani 1 1 d .
O17 O 0.6214(7) 0.5333(5) 0.3789(4) 0.0362(15) Uani 1 1 d .
O18 O 0.8396(8) 0.9477(5) 0.2162(6) 0.0502(19) Uani 1 1 d .
O19 O 0.9215(8) 0.9346(5) 0.5586(5) 0.0429(17) Uani 1 1 d .
O20 O 0.6459(7) 0.6075(5) 0.2128(5) 0.0384(15) Uani 1 1 d .
O22 O 0.7307(8) 0.8616(5) 0.6993(5) 0.0428(17) Uani 1 1 d .
O24 O 0.9037(9) 0.6115(6) 0.1345(5) 0.054(2) Uani 1 1 d .
O25 O 0.7046(8) 0.4276(5) 0.1320(5) 0.0470(18) Uani 1 1 d .
C1 C 1.0593(10) 0.8696(7) 0.2946(7) 0.035(2) Uani 1 1 d .
H1A H 1.0964 0.8608 0.2345 0.042 Uiso 1 1 calc R
H1B H 1.1013 0.9308 0.3259 0.042 Uiso 1 1 calc R
C2 C 0.5164(11) 0.7426(7) 0.8107(6) 0.036(2) Uani 1 1 d .
H2A H 0.5723 0.8043 0.8219 0.043 Uiso 1 1 calc R
H2B H 0.4639 0.7348 0.8642 0.043 Uiso 1 1 calc R
Na1 Na 0.3795(10) 0.4986(6) 0.3653(6) 0.117(3) Uani 1 1 d .
OW1 O 1.3336(10) 0.6240(7) 0.4662(7) 0.077(3) Uani 1 1 d .
OW2 O 1.5204(12) 0.7625(10) 0.3078(8) 0.098(4) Uani 1 1 d .
OW3 O 0.9312(12) 0.4073(8) 0.4587(9) 0.088(3) Uani 1 1 d .
OW4 O 0.2671(13) 0.9286(8) 0.5739(8) 0.094(4) Uani 1 1 d .
OW5 O 0.5336(19) 0.6015(15) 0.0280(9) 0.070(6) Uani 0.50 1 d P
OW6 O 0.6190(18) 1.0295(13) 0.1419(13) 0.069(6) Uani 0.50 1 d P
OW7 O 0.8420(18) 0.5103(12) 0.6654(14) 0.066(5) Uani 0.50 1 d P
OW8 O 0.658(3) 0.1778(16) -0.0762(13) 0.088(7) Uani 0.50 1 d P
OW9 O 1.230(3) 0.921(2) 0.0535(19) 0.104(8) Uiso 0.50 1 d P
OW10 O 0.045(2) 0.7491(14) 0.7680(13) 0.068(5) Uiso 0.50 1 d P
OW11 O 0.299(2) 0.6096(16) 0.2185(16) 0.081(6) Uiso 0.50 1 d P
OW12 O 1.236(3) 0.568(2) 0.2538(19) 0.103(8) Uiso 0.50 1 d P
OW13 O 1.021(2) 1.0785(17) 0.1556(16) 0.089(7) Uiso 0.50 1 d P
OW14 O 0.833(3) 0.814(2) 1.021(2) 0.108(8) Uiso 0.50 1 d P
OW15 O 0.733(4) 0.987(3) 0.919(3) 0.162(13) Uiso 0.50 1 d P
OW16 O 0.473(4) 0.806(2) 0.077(2) 0.131(10) Uiso 0.50 1 d P
OW17 O 0.576(3) 1.025(2) 0.625(2) 0.121(10) Uiso 0.50 1 d P
OW18 O 0.724(4) 0.808(2) 1.032(2) 0.135(11) Uiso 0.50 1 d P
OW19 O 0.983(3) 0.603(2) 0.893(2) 0.116(9) Uiso 0.50 1 d P
OW20 O 0.577(3) 1.035(2) 0.702(2) 0.128(10) Uiso 0.50 1 d P

loop_
_atom_site_aniso_label
_atom_site_aniso_U_11
_atom_site_aniso_U_22
_atom_site_aniso_U_33
_atom_site_aniso_U_23
_atom_site_aniso_U_13
_atom_site_aniso_U_12
Mo1 0.0393(5) 0.0308(4) 0.0276(4) 0.0018(3) 0.0010(3) -0.0046(3)
Mo2 0.0263(4) 0.0280(4) 0.0282(4) 0.0021(3) 0.0029(3) 0.0048(3)
Mo3 0.0269(4) 0.0296(4) 0.0324(4) 0.0041(3) 0.0045(3) 0.0049(3)
Mo4 0.0399(5) 0.0323(4) 0.0323(4) 0.0031(3) 0.0027(3) -0.0053(3)
P1 0.0294(12) 0.0263(11) 0.0330(12) -0.0020(9) 0.0045(9) 0.0034(9)
P2 0.0264(12) 0.0344(13) 0.0418(14) 0.0005(10) 0.0057(10) 0.0005(9)
P3 0.0345(12) 0.0300(11) 0.0255(11) 0.0016(9) -0.0018(9) -0.0004(9)
P4 0.0361(13) 0.0343(13) 0.0345(13) 0.0076(10) 0.0029(10) -0.0012(10)
S1 0.0327(12) 0.0364(12) 0.0315(12) 0.0015(9) 0.0012(9) -0.0005(10)
O1 0.026(3) 0.034(3) 0.032(3) 0.007(3) -0.004(2) 0.008(3)
O2 0.020(3) 0.044(4) 0.038(4) 0.002(3) 0.005(3) 0.005(3)
O3 0.038(4) 0.034(3) 0.033(3) 0.007(3) 0.003(3) 0.011(3)
O4 0.027(3) 0.045(4) 0.040(4) 0.012(3) 0.003(3) 0.009(3)
O5 0.028(3) 0.055(4) 0.033(3) 0.011(3) 0.004(3) 0.008(3)
O6 0.032(3) 0.038(4) 0.041(4) 0.007(3) 0.006(3) 0.007(3)
O7 0.028(3) 0.034(3) 0.042(4) -0.003(3) 0.002(3) 0.003(3)
O8 0.032(3) 0.029(3) 0.033(3) 0.003(3) 0.004(3) 0.001(3)
O9 0.033(4) 0.043(4) 0.031(3) -0.005(3) 0.006(3) -0.001(3)
O10 0.052(5) 0.051(4) 0.031(4) 0.000(3) -0.011(3) 0.004(4)
O11 0.023(3) 0.051(4) 0.065(5) -0.003(4) 0.007(3) -0.001(3)
O12 0.052(4) 0.033(4) 0.037(4) 0.009(3) -0.004(3) -0.007(3)
O13 0.042(4) 0.031(3) 0.042(4) 0.005(3) -0.002(3) -0.002(3)
O14 0.051(4) 0.030(3) 0.037(4) 0.005(3) -0.001(3) -0.004(3)
O15 0.039(4) 0.042(4) 0.068(5) -0.014(4) 0.008(4) 0.020(3)
O16 0.033(4) 0.032(3) 0.040(4) 0.001(3) 0.005(3) -0.007(3)
O17 0.032(3) 0.044(4) 0.029(3) 0.000(3) 0.003(3) -0.007(3)
O18 0.050(5) 0.047(4) 0.054(5) 0.022(4) 0.001(4) 0.000(4)
O19 0.049(4) 0.031(3) 0.047(4) 0.000(3) 0.011(3) -0.002(3)
O20 0.042(4) 0.035(4) 0.035(4) 0.005(3) -0.001(3) -0.003(3)
O22 0.050(4) 0.037(4) 0.040(4) -0.005(3) 0.012(3) 0.002(3)
O24 0.067(6) 0.055(5) 0.036(4) 0.001(3) 0.013(4) -0.014(4)
O25 0.055(5) 0.046(4) 0.037(4) -0.001(3) 0.008(3) -0.003(4)
C1 0.039(5) 0.028(4) 0.037(5) 0.003(4) 0.008(4) -0.004(4)
C2 0.046(6) 0.031(5) 0.029(5) -0.004(4) 0.003(4) 0.001(4)
Na1 0.121(7) 0.108(6) 0.121(6) 0.005(5) 0.025(5) 0.012(5)
OW1 0.058(6) 0.081(7) 0.083(7) -0.011(5) -0.003(5) -0.004(5)
OW2 0.061(7) 0.145(11) 0.090(8) 0.018(8) 0.013(6) 0.013(7)
OW3 0.074(7) 0.072(7) 0.117(9) -0.006(6) -0.005(6) 0.023(6)
OW4 0.110(9) 0.073(7) 0.090(8) -0.010(6) -0.021(7) 0.016(6)
OW5 0.069(11) 0.121(16) 0.013(7) 0.027(8) -0.008(7) -0.025(11)
OW6 0.056(11) 0.064(11) 0.079(12) -0.036(9) -0.025(9) 0.039(9)
OW7 0.051(10) 0.055(10) 0.090(13) -0.020(9) -0.016(9) 0.037(8)
OW8 0.13(2) 0.096(16) 0.044(11) 0.002(10) 0.037(12) -0.004(14)

loop_
_atom_type_symbol
_atom_type_description
_atom_type_scat_dispersion_real
_atom_type_scat_dispersion_imag
_atom_type_scat_source
O O 0.0106 0.0060 'International Tables Vol C Tables 4.2.6.8 and 6.1.1.4'
P P 0.1023 0.0942 'International Tables Vol C Tables 4.2.6.8 and 6.1.1.4'
Mo Mo -1.6832 0.6857 'International Tables Vol C Tables 4.2.6.8 and 6.1.1.4'
S S 0.1246 0.1234 'International Tables Vol C Tables 4.2.6.8 and 6.1.1.4'
C C 0.0033 0.0016 'International Tables Vol C Tables 4.2.6.8 and 6.1.1.4'
Na Na 0.0362 0.0249 'International Tables Vol C Tables 4.2.6.8 and 6.1.1.4'
H H 0.0000 0.0000 'International Tables Vol C Tables 4.2.6.8 and 6.1.1.4'
N N 0.0061 0.0033 'International Tables Vol C Tables 4.2.6.8 and 6.1.1.4'

loop_
_geom_angle_atom_site_label_1
_geom_angle_atom_site_label_2
_geom_angle_atom_site_label_3
_geom_angle
_geom_angle_site_symmetry_1
_geom_angle_site_symmetry_3
O25 Mo1 O20 103.0(3) . .
O25 Mo1 O16 103.5(3) . .
O20 Mo1 O16 94.6(3) . .
O25 Mo1 O12 94.3(3) . .
O20 Mo1 O12 162.1(3) . .
O16 Mo1 O12 85.3(3) . .
O25 Mo1 O13 94.3(3) . .
O20 Mo1 O13 87.1(3) . .
O16 Mo1 O13 161.2(3) . .
O12 Mo1 O13 87.4(3) . .
O25 Mo1 O17 172.0(3) . .
O20 Mo1 O17 80.6(3) . .
O16 Mo1 O17 83.2(3) . .
O12 Mo1 O17 81.6(3) . .
O13 Mo1 O17 78.6(3) . .
O25 Mo1 Mo4 98.4(3) . .
O20 Mo1 Mo4 48.2(2) . .
O16 Mo1 Mo4 48.41(19) . .
O12 Mo1 Mo4 133.6(2) . .
O13 Mo1 Mo4 135.23(19) . .
O17 Mo1 Mo4 89.31(17) . .
O25 Mo1 Na1 134.1(3) . .
O20 Mo1 Na1 81.5(3) . .
O16 Mo1 Na1 121.8(2) . .
O12 Mo1 Na1 83.3(3) . .
O13 Mo1 Na1 39.9(2) . .
O17 Mo1 Na1 38.7(2) . .
Mo4 Mo1 Na1 116.07(14) . .
O22 Mo2 O4 102.9(3) . .
O22 Mo2 O1 103.0(3) . .
O4 Mo2 O1 95.0(3) . .
O22 Mo2 O5 95.2(3) . .
O4 Mo2 O5 87.3(3) . .
O1 Mo2 O5 160.6(3) . .
O22 Mo2 O3 92.5(3) . .
O4 Mo2 O3 163.9(3) . .
O1 Mo2 O3 86.0(3) . .
O5 Mo2 O3 86.6(3) . .
O22 Mo2 O9 172.2(3) . .
O4 Mo2 O9 82.8(3) . .
O1 Mo2 O9 81.6(3) . .
O5 Mo2 O9 79.6(3) . .
O3 Mo2 O9 81.4(3) . .
O22 Mo2 Mo3 98.0(2) . .
O4 Mo2 Mo3 48.49(19) . .
O1 Mo2 Mo3 48.58(18) . .
O5 Mo2 Mo3 135.63(18) . .
O3 Mo2 Mo3 134.61(18) . .
O9 Mo2 Mo3 89.84(17) . .
O19 Mo3 O4 103.9(3) . .
O19 Mo3 O1 103.1(3) . .
O4 Mo3 O1 95.8(3) . .
O19 Mo3 O2 95.9(3) . .
O4 Mo3 O2 159.3(3) . .
O1 Mo3 O2 85.2(3) . .
O19 Mo3 O6 95.8(3) . .
O4 Mo3 O6 84.3(3) . .
O1 Mo3 O6 160.4(3) . .
O2 Mo3 O6 88.0(3) . .
O19 Mo3 O8 173.5(3) . .
O4 Mo3 O8 79.6(3) . .
O1 Mo3 O8 81.8(2) . .
O2 Mo3 O8 80.2(2) . .
O6 Mo3 O8 78.9(2) . .
O19 Mo3 Mo2 98.8(2) . .
O4 Mo3 Mo2 48.77(19) . .
O1 Mo3 Mo2 49.08(19) . .
O2 Mo3 Mo2 134.04(19) . .
O6 Mo3 Mo2 132.92(19) . .
O8 Mo3 Mo2 87.60(15) . .
O24 Mo4 O20 103.5(4) . .
O24 Mo4 O16 103.5(4) . .
O20 Mo4 O16 95.7(3) . .
O24 Mo4 O14 96.1(3) . .
O20 Mo4 O14 84.4(3) . .
O16 Mo4 O14 159.8(3) . .
O24 Mo4 O7 96.5(3) . .
O20 Mo4 O7 159.3(3) . .
O16 Mo4 O7 84.8(3) . .
O14 Mo4 O7 88.1(3) . .
O24 Mo4 O8 173.9(3) . .
O20 Mo4 O8 80.2(2) . .
O16 Mo4 O8 80.8(2) . .
O14 Mo4 O8 79.3(2) . .
O7 Mo4 O8 79.5(2) . .
O24 Mo4 Mo1 98.8(3) . .
O20 Mo4 Mo1 48.8(2) . .
O16 Mo4 Mo1 48.94(19) . .
O14 Mo4 Mo1 133.0(2) . .
O7 Mo4 Mo1 133.52(19) . .
O8 Mo4 Mo1 87.28(14) . .
O15 P1 O5 112.4(5) . .
O15 P1 O12 110.3(5) . 2_666
O5 P1 O12 109.4(4) . 2_666
O15 P1 C2 109.9(4) . .
O5 P1 C2 107.4(4) . .
O12 P1 C2 107.3(4) 2_666 .
O11 P2 O7 111.7(4) . .
O11 P2 O2 110.8(4) . .
O7 P2 O2 109.0(4) . .
O11 P2 C1 111.3(5) . .
O7 P2 C1 106.9(4) . .
O2 P2 C1 106.9(4) . .
O10 P3 O3 112.2(4) . .
O10 P3 O13 111.7(4) . 2_666
O3 P3 O13 108.9(4) . 2_666
O10 P3 C2 110.0(4) . .
O3 P3 C2 106.8(4) . .
O13 P3 C2 107.0(4) 2_666 .
O10 P3 Na1 124.8(4) . 2_666
O3 P3 Na1 58.4(3) . 2_666
O13 P3 Na1 50.9(3) 2_666 2_666
C2 P3 Na1 125.0(4) . 2_666
O18 P4 O6 112.4(4) . .
O18 P4 O14 111.5(4) . .
O6 P4 O14 108.1(4) . .
O18 P4 C1 110.9(5) . .
O6 P4 C1 107.5(4) . .
O14 P4 C1 106.3(4) . .
O17 S1 O9 102.0(4) . .
O17 S1 O8 104.3(4) . .
O9 S1 O8 105.3(4) . .
O17 S1 Na1 95.1(3) . 2_666
O9 S1 Na1 49.8(3) . 2_666
O8 S1 Na1 151.8(3) . 2_666
Mo3 O1 Mo2 82.3(2) . .
P2 O2 Mo3 136.4(4) . .
P3 O3 Mo2 131.5(4) . .
P3 O3 Na1 91.7(4) . 2_666
Mo2 O3 Na1 107.3(3) . 2_666
Mo3 O4 Mo2 82.7(2) . .
P1 O5 Mo2 132.2(4) . .
P4 O6 Mo3 136.3(4) . .
P2 O7 Mo4 136.4(4) . .
S1 O8 Mo3 114.8(3) . .
S1 O8 Mo4 112.1(3) . .
Mo3 O8 Mo4 127.8(3) . .
S1 O9 Mo2 123.4(4) . .
S1 O9 Na1 103.3(4) . 2_666
Mo2 O9 Na1 104.4(3) . 2_666
P1 O12 Mo1 132.6(4) 2_666 .
P3 O13 Mo1 132.7(4) 2_666 .
P3 O13 Na1 99.3(4) 2_666 .
Mo1 O13 Na1 106.3(4) . .
P4 O14 Mo4 136.4(4) . .
Mo4 O16 Mo1 82.6(3) . .
S1 O17 Mo1 120.4(4) . .
S1 O17 Na1 134.3(4) . .
Mo1 O17 Na1 104.2(3) . .
Mo4 O20 Mo1 82.9(3) . .
P2 C1 P4 113.2(5) . .
P2 C1 H1A 108.9 . .
P4 C1 H1A 108.9 . .
P2 C1 H1B 108.9 . .
P4 C1 H1B 108.9 . .
H1A C1 H1B 107.8 . .
P3 C2 P1 113.0(5) . .
P3 C2 H2A 109.0 . .
P1 C2 H2A 109.0 . .
P3 C2 H2B 109.0 . .
P1 C2 H2B 109.0 . .
H2A C2 H2B 107.8 . .
OW7 Na1 OW1 79.8(6) 2_666 1_455
OW7 Na1 O17 168.2(7) 2_666 .
OW1 Na1 O17 97.8(4) 1_455 .
OW7 Na1 OW12 47.8(9) 2_666 1_455
OW1 Na1 OW12 83.5(8) 1_455 1_455
O17 Na1 OW12 120.6(8) . 1_455
OW7 Na1 O13 105.2(6) 2_666 .
OW1 Na1 O13 148.7(5) 1_455 .
O17 Na1 O13 70.9(3) . .
OW12 Na1 O13 78.1(7) 1_455 .
OW7 Na1 O9 93.2(7) 2_666 2_666
OW1 Na1 O9 98.7(4) 1_455 2_666
O17 Na1 O9 98.6(4) . 2_666
OW12 Na1 O9 140.2(8) 1_455 2_666
O13 Na1 O9 111.7(4) . 2_666
OW7 Na1 O3 71.2(5) 2_666 2_666
OW1 Na1 O3 146.0(5) 1_455 2_666
O17 Na1 O3 114.1(4) . 2_666
OW12 Na1 O3 89.8(7) 1_455 2_666
O13 Na1 O3 59.6(3) . 2_666
O9 Na1 O3 66.4(3) 2_666 2_666
OW7 Na1 OW11 67.5(8) 2_666 .
OW1 Na1 OW11 85.8(6) 1_455 .
O17 Na1 OW11 100.9(6) . .
OW12 Na1 OW11 19.6(8) 1_455 .
O13 Na1 OW11 68.6(5) . .
O9 Na1 OW11 159.2(6) 2_666 .
O3 Na1 OW11 98.7(6) 2_666 .
OW7 Na1 P3 86.4(5) 2_666 2_666
OW1 Na1 P3 163.8(5) 1_455 2_666
O17 Na1 P3 94.0(3) . 2_666
OW12 Na1 P3 81.0(7) 1_455 2_666
O13 Na1 P3 29.74(19) . 2_666
O9 Na1 P3 90.4(3) 2_666 2_666
O3 Na1 P3 29.99(18) 2_666 2_666
OW11 Na1 P3 81.1(5) . 2_666
OW7 Na1 S1 78.6(6) 2_666 2_666
OW1 Na1 S1 74.0(4) 1_455 2_666
O17 Na1 S1 112.0(4) . 2_666
OW12 Na1 S1 124.9(8) 1_455 2_666
O13 Na1 S1 137.3(4) . 2_666
O9 Na1 S1 26.92(17) 2_666 2_666
O3 Na1 S1 83.0(3) 2_666 2_666
OW11 Na1 S1 143.1(6) . 2_666
P3 Na1 S1 111.6(3) 2_666 2_666
OW7 Na1 Mo1 137.9(6) 2_666 .
OW1 Na1 Mo1 128.4(4) 1_455 .
O17 Na1 Mo1 37.1(2) . .
OW12 Na1 Mo1 99.4(7) 1_455 .
O13 Na1 Mo1 33.8(2) . .
O9 Na1 Mo1 109.3(3) 2_666 .
O3 Na1 Mo1 85.5(3) 2_666 .
OW11 Na1 Mo1 82.7(5) . .
P3 Na1 Mo1 59.32(15) 2_666 .
S1 Na1 Mo1 134.0(3) 2_666 .
OW12 OW11 Na1 52(2) 1_455 .
OW11 OW12 Na1 108(3) 1_655 1_655

loop_
_geom_bond_atom_site_label_1
_geom_bond_atom_site_label_2
_geom_bond_distance
_geom_bond_site_symmetry_2
Mo1 O25 1.683(7) .
Mo1 O20 1.946(7) .
Mo1 O16 1.951(7) .
Mo1 O12 2.084(7) .
Mo1 O13 2.090(7) .
Mo1 O17 2.241(6) .
Mo1 Mo4 2.5663(11) .
Mo1 Na1 3.602(9) .
Mo2 O22 1.679(7) .
Mo2 O4 1.937(6) .
Mo2 O1 1.948(6) .
Mo2 O5 2.087(7) .
Mo2 O3 2.113(6) .
Mo2 O9 2.235(6) .
Mo2 Mo3 2.5551(11) .
Mo3 O19 1.674(7) .
Mo3 O4 1.929(6) .
Mo3 O1 1.933(6) .
Mo3 O2 2.060(6) .
Mo3 O6 2.070(7) .
Mo3 O8 2.451(6) .
Mo4 O24 1.671(7) .
Mo4 O20 1.929(7) .
Mo4 O16 1.935(7) .
Mo4 O14 2.057(7) .
Mo4 O7 2.059(6) .
Mo4 O8 2.490(6) .
P1 O15 1.502(7) .
P1 O5 1.514(7) .
P1 O12 1.526(7) 2_666
P1 C2 1.780(10) .
P2 O11 1.492(7) .
P2 O7 1.535(7) .
P2 O2 1.540(7) .
P2 C1 1.772(10) .
P3 O10 1.501(7) .
P3 O3 1.530(7) .
P3 O13 1.538(7) 2_666
P3 C2 1.783(10) .
P3 Na1 3.059(9) 2_666
P4 O18 1.480(7) .
P4 O6 1.535(7) .
P4 O14 1.544(7) .
P4 C1 1.794(10) .
S1 O17 1.523(7) .
S1 O9 1.530(7) .
S1 O8 1.561(7) .
S1 Na1 3.289(9) 2_666
O3 Na1 2.605(11) 2_666
O9 Na1 2.581(11) 2_666
O12 P1 1.526(7) 2_666
O13 P3 1.538(7) 2_666
O13 Na1 2.407(11) .
O17 Na1 2.325(11) .
C1 H1A 0.9700 .
C1 H1B 0.9700 .
C2 H2A 0.9700 .
C2 H2B 0.9700 .
Na1 OW7 2.135(19) 2_666
Na1 OW1 2.302(13) 1_455
Na1 OW12 2.37(3) 1_455
Na1 O9 2.581(11) 2_666
Na1 O3 2.605(11) 2_666
Na1 OW11 2.85(2) .
Na1 P3 3.059(9) 2_666
Na1 S1 3.289(9) 2_666
OW1 Na1 2.302(13) 1_655
OW7 Na1 2.135(19) 2_666
OW8 OW16 1.32(4) 2_665
OW9 OW15 1.33(4) 2_776
OW11 OW12 1.01(3) 1_455
OW12 OW11 1.01(3) 1_655
OW12 Na1 2.37(3) 1_655
OW14 OW18 1.08(4) .
OW15 OW9 1.33(4) 2_776
OW16 OW8 1.32(4) 2_665
OW17 OW20 1.10(4) .
